data_2237639
loop_
_publ_author_name
'Zukerman-Schpector, Julio'
'Olivato, Paulo R.'
'Cerqueira Jr, Carlos R.'
'Contieri, Bruna'
'Ng, Seik Weng'
'Tiekink, Edward R. T.'

_publ_section_title
;
 3,3-Bis(4-bromophenylsulfanyl)-1-methylpiperidin-2-one
;
_journal_coeditor_code HG5299
_journal_issue 4
_journal_name_full 'Acta Crystallographica Section E'
_journal_page_first o556
_journal_paper_doi 10.1107/S1600536813006995
_journal_volume 69
_journal_year 2013
_chemical_formula_iupac 'C18 H17 Br2 N O S2'
_chemical_formula_moiety 'C18 H17 Br2 N O S2'
_chemical_formula_sum 'C18 H17 Br2 N O S2'
_chemical_formula_weight 487.27
_chemical_name_systematic
;
3,3-Bis(4-bromophenylsulfanyl)-1-methylpiperidin-2-one
;
_space_group_IT_number 14
_symmetry_cell_setting monoclinic
_symmetry_space_group_name_Hall '-P 2yn'
_symmetry_space_group_name_H-M 'P 1 21/n 1'
_atom_sites_solution_hydrogens geom
_atom_sites_solution_primary direct
_atom_sites_solution_secondary difmap
_audit_creation_method SHELXL-97
_cell_angle_alpha 90.00
_cell_angle_beta 93.1900(10)
_cell_angle_gamma 90.00
_cell_formula_units_Z 4
_cell_length_a 7.87770(10)
_cell_length_b 9.64810(10)
_cell_length_c 24.6757(3)
_cell_measurement_reflns_used 10597
_cell_measurement_temperature 100(2)
_cell_measurement_theta_max 76.5031
_cell_measurement_theta_min 3.5850
_cell_volume 1872.57(4)
_computing_cell_refinement 'CrysAlis PRO (Agilent, 2011)'
_computing_data_collection 'CrysAlis PRO (Agilent, 2011)'
_computing_data_reduction 'CrysAlis PRO (Agilent, 2011)'
_computing_molecular_graphics
;
ORTEP-3 for Windows (Farrugia, 2012) and
DIAMOND (Brandenburg, 2006)
;
_computing_publication_material 'publCIF (Westrip, 2010)'
_computing_structure_refinement 'SHELXL97 (Sheldrick, 2008)'
_computing_structure_solution 'SIR92 (Altomare <i>et al.</i>, 1999)'
_diffrn_ambient_temperature 100(2)
_diffrn_detector_area_resol_mean 10.4041
_diffrn_measured_fraction_theta_full 0.992
_diffrn_measured_fraction_theta_max 0.992
_diffrn_measurement_device_type 'Agilent SuperNova (Dual, Cu at zero, Atlas)'
_diffrn_measurement_method \w
_diffrn_radiation_monochromator mirror
_diffrn_radiation_source 'SuperNova (Cu) X-ray Source'
_diffrn_radiation_type CuK\a
_diffrn_radiation_wavelength 1.5418
_diffrn_reflns_av_R_equivalents 0.0382
_diffrn_reflns_av_sigmaI/netI 0.0223
_diffrn_reflns_limit_h_max 9
_diffrn_reflns_limit_h_min -8
_diffrn_reflns_limit_k_max 12
_diffrn_reflns_limit_k_min -11
_diffrn_reflns_limit_l_max 30
_diffrn_reflns_limit_l_min -31
_diffrn_reflns_number 18656
_diffrn_reflns_theta_full 76.70
_diffrn_reflns_theta_max 76.70
_diffrn_reflns_theta_min 3.59
_diffrn_standards_decay_% 0
_diffrn_standards_interval_count 0
_diffrn_standards_number 0
_exptl_absorpt_coefficient_mu 7.614
_exptl_absorpt_correction_T_max 1.0000
_exptl_absorpt_correction_T_min 0.2979
_exptl_absorpt_correction_type multi-scan
_exptl_absorpt_process_details '(CrysAlis PRO; Agilent, 2011)'
_exptl_crystal_colour colourless
_exptl_crystal_density_diffrn 1.728
_exptl_crystal_density_method 'not measured'
_exptl_crystal_description prism
_exptl_crystal_F_000 968
_exptl_crystal_size_max 0.25
_exptl_crystal_size_mid 0.25
_exptl_crystal_size_min 0.05
_refine_diff_density_max 0.706
_refine_diff_density_min -1.263
_refine_ls_extinction_method none
_refine_ls_goodness_of_fit_ref 1.104
_refine_ls_hydrogen_treatment constr
_refine_ls_matrix_type full
_refine_ls_number_parameters 218
_refine_ls_number_reflns 3916
_refine_ls_number_restraints 0
_refine_ls_restrained_S_all 1.104
_refine_ls_R_factor_all 0.0311
_refine_ls_R_factor_gt 0.0294
_refine_ls_shift/su_max 0.000
_refine_ls_shift/su_mean 0.000
_refine_ls_structure_factor_coef Fsqd
_refine_ls_weighting_details 'calc w=1/[\s^2^(Fo^2^)+(0.0402P)^2^+1.5955P] where P=(Fo^2^+2Fc^2^)/3'
_refine_ls_weighting_scheme calc
_refine_ls_wR_factor_gt 0.0754
_refine_ls_wR_factor_ref 0.0767
_reflns_number_gt 3715
_reflns_number_total 3916
_reflns_threshold_expression I>2\s(I)
_cod_data_source_file hg5299.cif
_cod_data_source_block I
_cod_original_sg_symbol_H-M 'P 21/n'
_cod_database_code 2237639
_cod_database_fobs_code 2237639

loop_
_symmetry_equiv_pos_as_xyz
'x, y, z'
'-x+1/2, y+1/2, -z+1/2'
'-x, -y, -z'
'x-1/2, -y-1/2, z-1/2'

loop_
_atom_site_type_symbol
_atom_site_label
_atom_site_fract_x
_atom_site_fract_y
_atom_site_fract_z
_atom_site_U_iso_or_equiv
_atom_site_adp_type
_atom_site_calc_flag
_atom_site_refinement_flags
_atom_site_occupancy
_atom_site_symmetry_multiplicity
Br Br1 0.20835(4) 0.58290(3) 0.025429(10) 0.02829(9) Uani d . 1 1
Br Br2 0.82389(3) 0.31232(3) 0.521415(11) 0.03241(9) Uani d . 1 1
S S1 0.43546(6) 0.86583(5) 0.25378(2) 0.01528(11) Uani d . 1 1
S S2 0.39439(6) 0.64897(5) 0.33476(2) 0.01610(11) Uani d . 1 1
O O1 0.6089(2) 0.90775(16) 0.36438(6) 0.0190(3) Uani d . 1 1
N N1 0.8407(2) 0.81429(19) 0.32947(7) 0.0166(4) Uani d . 1 1
C C1 0.9475(3) 0.8914(3) 0.36927(10) 0.0229(5) Uani d . 1 1
H H1A 0.9052 0.8781 0.4055 0.034 Uiso calc R 1 1
H H1B 0.9443 0.9903 0.3601 0.034 Uiso calc R 1 1
H H1C 1.0648 0.8577 0.3689 0.034 Uiso calc R 1 1
C C2 0.6716(3) 0.8271(2) 0.33253(8) 0.0144(4) Uani d . 1 1
C C3 0.5560(3) 0.7345(2) 0.29522(8) 0.0132(4) Uani d . 1 1
C C4 0.6530(3) 0.6307(2) 0.26235(8) 0.0143(4) Uani d . 1 1
H H4A 0.5778 0.5947 0.2321 0.017 Uiso calc R 1 1
H H4B 0.6897 0.5516 0.2857 0.017 Uiso calc R 1 1
C C5 0.8078(3) 0.6999(2) 0.23983(9) 0.0168(4) Uani d . 1 1
H H5A 0.8652 0.6347 0.2159 0.020 Uiso calc R 1 1
H H5B 0.7722 0.7825 0.2182 0.020 Uiso calc R 1 1
C C6 0.9284(3) 0.7424(2) 0.28685(9) 0.0195(4) Uani d . 1 1
H H6A 0.9853 0.6588 0.3024 0.023 Uiso calc R 1 1
H H6B 1.0172 0.8040 0.2733 0.023 Uiso calc R 1 1
C C7 0.3782(3) 0.7802(2) 0.19177(8) 0.0138(4) Uani d . 1 1
C C8 0.4438(3) 0.8300(2) 0.14454(9) 0.0183(4) Uani d . 1 1
H H8 0.5235 0.9040 0.1463 0.022 Uiso calc R 1 1
C C9 0.3934(3) 0.7720(2) 0.09462(9) 0.0208(4) Uani d . 1 1
H H9 0.4372 0.8061 0.0621 0.025 Uiso calc R 1 1
C C10 0.2776(3) 0.6631(2) 0.09327(9) 0.0171(4) Uani d . 1 1
C C11 0.2116(3) 0.6111(2) 0.13980(9) 0.0167(4) Uani d . 1 1
H H11 0.1333 0.5361 0.1379 0.020 Uiso calc R 1 1
C C12 0.2618(3) 0.6707(2) 0.18945(9) 0.0154(4) Uani d . 1 1
H H12 0.2168 0.6369 0.2219 0.018 Uiso calc R 1 1
C C13 0.5212(3) 0.5553(2) 0.38409(9) 0.0163(4) Uani d . 1 1
C C14 0.5898(3) 0.6240(2) 0.42994(9) 0.0208(4) Uani d . 1 1
H H14 0.5735 0.7211 0.4336 0.025 Uiso calc R 1 1
C C15 0.6815(3) 0.5517(3) 0.47026(9) 0.0239(5) Uani d . 1 1
H H15 0.7290 0.5986 0.5014 0.029 Uiso calc R 1 1
C C16 0.7031(3) 0.4095(3) 0.46455(10) 0.0222(5) Uani d . 1 1
C C17 0.6353(3) 0.3388(2) 0.41976(10) 0.0228(5) Uani d . 1 1
H H17 0.6504 0.2415 0.4166 0.027 Uiso calc R 1 1
C C18 0.5445(3) 0.4126(2) 0.37925(9) 0.0193(4) Uani d . 1 1
H H18 0.4980 0.3654 0.3481 0.023 Uiso calc R 1 1

loop_
_atom_site_aniso_label
_atom_site_aniso_U_11
_atom_site_aniso_U_22
_atom_site_aniso_U_33
_atom_site_aniso_U_12
_atom_site_aniso_U_13
_atom_site_aniso_U_23
Br1 0.04084(17) 0.02690(14) 0.01606(13) -0.00348(10) -0.00800(10) -0.00344(9)
Br2 0.03033(15) 0.04426(17) 0.02278(14) 0.01094(11) 0.00269(10) 0.01732(11)
S1 0.0192(2) 0.0127(2) 0.0134(2) 0.00287(17) -0.00357(18) -0.00037(17)
S2 0.0128(2) 0.0221(2) 0.0133(2) -0.00130(18) -0.00071(17) 0.00314(18)
O1 0.0211(7) 0.0191(7) 0.0165(8) 0.0035(6) -0.0020(6) -0.0051(6)
N1 0.0158(9) 0.0185(9) 0.0153(9) -0.0012(7) -0.0013(7) -0.0003(7)
C1 0.0186(10) 0.0263(11) 0.0230(11) -0.0046(9) -0.0066(8) -0.0012(9)
C2 0.0170(10) 0.0129(9) 0.0131(9) 0.0011(7) -0.0013(7) 0.0025(7)
C3 0.0143(9) 0.0127(9) 0.0123(9) 0.0005(7) -0.0006(7) 0.0004(7)
C4 0.0176(9) 0.0122(9) 0.0130(9) 0.0014(7) 0.0004(7) -0.0002(7)
C5 0.0198(10) 0.0161(9) 0.0149(10) 0.0028(8) 0.0048(8) 0.0016(7)
C6 0.0141(10) 0.0211(10) 0.0235(11) 0.0013(8) 0.0032(8) -0.0003(8)
C7 0.0141(9) 0.0141(9) 0.0128(9) 0.0018(7) -0.0033(7) 0.0002(7)
C8 0.0177(10) 0.0196(10) 0.0170(10) -0.0052(8) -0.0032(8) 0.0050(8)
C9 0.0226(11) 0.0263(11) 0.0134(10) -0.0029(9) -0.0008(8) 0.0051(8)
C10 0.0189(10) 0.0178(10) 0.0140(10) 0.0020(8) -0.0054(8) -0.0007(8)
C11 0.0150(9) 0.0152(9) 0.0193(10) -0.0001(8) -0.0035(8) 0.0008(8)
C12 0.0151(9) 0.0159(9) 0.0152(10) 0.0015(7) 0.0010(7) 0.0035(7)
C13 0.0135(9) 0.0214(10) 0.0139(10) -0.0015(8) 0.0006(7) 0.0039(8)
C14 0.0242(11) 0.0221(11) 0.0158(10) -0.0019(9) -0.0014(8) 0.0017(8)
C15 0.0281(12) 0.0282(12) 0.0150(10) -0.0042(9) -0.0031(9) 0.0023(9)
C16 0.0181(10) 0.0298(12) 0.0187(11) 0.0019(8) 0.0005(8) 0.0119(9)
C17 0.0227(11) 0.0215(11) 0.0247(12) 0.0012(9) 0.0052(9) 0.0060(9)
C18 0.0192(10) 0.0203(10) 0.0183(10) -0.0035(8) 0.0018(8) 0.0007(8)

loop_
_atom_type_symbol
_atom_type_description
_atom_type_scat_dispersion_real
_atom_type_scat_dispersion_imag
_atom_type_scat_source
C C 0.0033 0.0016 'International Tables Vol C Tables 4.2.6.8 and 6.1.1.4'
H H 0.0000 0.0000 'International Tables Vol C Tables 4.2.6.8 and 6.1.1.4'
N N 0.0061 0.0033 'International Tables Vol C Tables 4.2.6.8 and 6.1.1.4'
O O 0.0106 0.0060 'International Tables Vol C Tables 4.2.6.8 and 6.1.1.4'
S S 0.1246 0.1234 'International Tables Vol C Tables 4.2.6.8 and 6.1.1.4'

loop_
_geom_angle_atom_site_label_1
_geom_angle_atom_site_label_2
_geom_angle_atom_site_label_3
_geom_angle
C7 S1 C3 104.77(9)
C13 S2 C3 102.22(9)
C2 N1 C1 116.82(18)
C2 N1 C6 126.33(18)
C1 N1 C6 116.53(18)
N1 C1 H1A 109.5
N1 C1 H1B 109.5
H1A C1 H1B 109.5
N1 C1 H1C 109.5
H1A C1 H1C 109.5
H1B C1 H1C 109.5
O1 C2 N1 121.9(2)
O1 C2 C3 120.20(18)
N1 C2 C3 117.86(18)
C4 C3 C2 113.70(17)
C4 C3 S2 111.69(14)
C2 C3 S2 110.22(14)
C4 C3 S1 114.37(14)
C2 C3 S1 101.59(13)
S2 C3 S1 104.48(10)
C3 C4 C5 109.99(17)
C3 C4 H4A 109.7
C5 C4 H4A 109.7
C3 C4 H4B 109.7
C5 C4 H4B 109.7
H4A C4 H4B 108.2
C6 C5 C4 108.68(17)
C6 C5 H5A 110.0
C4 C5 H5A 110.0
C6 C5 H5B 110.0
C4 C5 H5B 110.0
H5A C5 H5B 108.3
N1 C6 C5 112.15(17)
N1 C6 H6A 109.2
C5 C6 H6A 109.2
N1 C6 H6B 109.2
C5 C6 H6B 109.2
H6A C6 H6B 107.9
C8 C7 C12 120.11(19)
C8 C7 S1 118.33(16)
C12 C7 S1 121.44(16)
C7 C8 C9 120.2(2)
C7 C8 H8 119.9
C9 C8 H8 119.9
C10 C9 C8 118.7(2)
C10 C9 H9 120.7
C8 C9 H9 120.7
C11 C10 C9 122.1(2)
C11 C10 Br1 118.85(16)
C9 C10 Br1 119.05(17)
C10 C11 C12 118.72(19)
C10 C11 H11 120.6
C12 C11 H11 120.6
C11 C12 C7 120.1(2)
C11 C12 H12 119.9
C7 C12 H12 119.9
C14 C13 C18 119.5(2)
C14 C13 S2 119.46(17)
C18 C13 S2 120.96(17)
C15 C14 C13 120.4(2)
C15 C14 H14 119.8
C13 C14 H14 119.8
C14 C15 C16 119.1(2)
C14 C15 H15 120.5
C16 C15 H15 120.5
C17 C16 C15 121.6(2)
C17 C16 Br2 120.25(18)
C15 C16 Br2 118.10(18)
C16 C17 C18 118.9(2)
C16 C17 H17 120.6
C18 C17 H17 120.6
C17 C18 C13 120.5(2)
C17 C18 H18 119.7
C13 C18 H18 119.7

loop_
_geom_bond_atom_site_label_1
_geom_bond_atom_site_label_2
_geom_bond_distance
Br1 C10 1.897(2)
Br2 C16 1.899(2)
S1 C7 1.775(2)
S1 C3 1.856(2)
S2 C13 1.778(2)
S2 C3 1.842(2)
O1 C2 1.229(3)
N1 C2 1.344(3)
N1 C1 1.461(3)
N1 C6 1.465(3)
C1 H1A 0.9800
C1 H1B 0.9800
C1 H1C 0.9800
C2 C3 1.543(3)
C3 C4 1.521(3)
C4 C5 1.522(3)
C4 H4A 0.9900
C4 H4B 0.9900
C5 C6 1.515(3)
C5 H5A 0.9900
C5 H5B 0.9900
C6 H6A 0.9900
C6 H6B 0.9900
C7 C8 1.387(3)
C7 C12 1.398(3)
C8 C9 1.391(3)
C8 H8 0.9500
C9 C10 1.390(3)
C9 H9 0.9500
C10 C11 1.381(3)
C11 C12 1.391(3)
C11 H11 0.9500
C12 H12 0.9500
C13 C14 1.394(3)
C13 C18 1.396(3)
C14 C15 1.385(3)
C14 H14 0.9500
C15 C16 1.391(3)
C15 H15 0.9500
C16 C17 1.380(4)
C17 C18 1.392(3)
C17 H17 0.9500
C18 H18 0.9500

loop_
_geom_hbond_atom_site_label_D
_geom_hbond_atom_site_label_H
_geom_hbond_atom_site_label_A
_geom_hbond_site_symmetry_A
_geom_hbond_distance_DH
_geom_hbond_distance_HA
_geom_hbond_distance_DA
_geom_hbond_angle_DHA
C9 H9 Br2 2_655 0.95 2.87 3.744(2) 154
C11 H11 O1 2_545 0.95 2.27 3.195(3) 163
C1 H1B Cg1 2_655 0.98 2.86 3.660(3) 139

loop_
_geom_torsion_atom_site_label_1
_geom_torsion_atom_site_label_2
_geom_torsion_atom_site_label_3
_geom_torsion_atom_site_label_4
_geom_torsion
C1 N1 C2 O1 5.5(3)
C6 N1 C2 O1 -167.7(2)
C1 N1 C2 C3 -173.40(18)
C6 N1 C2 C3 13.4(3)
O1 C2 C3 C4 -174.26(18)
N1 C2 C3 C4 4.6(3)
O1 C2 C3 S2 -48.0(2)
N1 C2 C3 S2 130.94(17)
O1 C2 C3 S1 62.4(2)
N1 C2 C3 S1 -118.72(17)
C13 S2 C3 C4 68.86(16)
C13 S2 C3 C2 -58.56(15)
C13 S2 C3 S1 -166.99(10)
C7 S1 C3 C4 30.32(17)
C7 S1 C3 C2 153.23(13)
C7 S1 C3 S2 -92.10(11)
C2 C3 C4 C5 -42.8(2)
S2 C3 C4 C5 -168.28(14)
S1 C3 C4 C5 73.31(19)
C3 C4 C5 C6 64.5(2)
C2 N1 C6 C5 9.0(3)
C1 N1 C6 C5 -164.26(18)
C4 C5 C6 N1 -47.3(2)
C3 S1 C7 C8 -116.16(17)
C3 S1 C7 C12 67.81(18)
C12 C7 C8 C9 0.4(3)
S1 C7 C8 C9 -175.67(17)
C7 C8 C9 C10 -0.5(3)
C8 C9 C10 C11 0.0(3)
C8 C9 C10 Br1 -179.85(17)
C9 C10 C11 C12 0.6(3)
Br1 C10 C11 C12 -179.60(15)
C10 C11 C12 C7 -0.6(3)
C8 C7 C12 C11 0.1(3)
S1 C7 C12 C11 176.10(16)
C3 S2 C13 C14 80.85(19)
C3 S2 C13 C18 -103.11(18)
C18 C13 C14 C15 0.5(3)
S2 C13 C14 C15 176.61(18)
C13 C14 C15 C16 -0.5(4)
C14 C15 C16 C17 0.0(4)
C14 C15 C16 Br2 -178.26(18)
C15 C16 C17 C18 0.5(4)
Br2 C16 C17 C18 178.74(17)
C16 C17 C18 C13 -0.5(3)
C14 C13 C18 C17 0.0(3)
S2 C13 C18 C17 -176.02(17)

loop_
_cod_related_entry_id
_cod_related_entry_database
_cod_related_entry_code
1 ChemSpider 30658380
